data_7044227
loop_
_publ_author_name
'Mandal, Shuvankar'
'Mondal, Suraj'
'Rajnak, Cyril'
'Titis, Jan'
'Boca, Roman'
'Mohanta, Sasankasekhar'

_publ_section_title
;
 Syntheses, crystal structures and magnetic properties of two
 mixed-valence Co(III)Co(II) compounds derived from Schiff base ligands:
 Field supported single-ion-magnet behaviour with easy plane anisotropy
;
_journal_name_full 'Dalton Trans.'
_journal_paper_doi 10.1039/C7DT02455J
_journal_year 2017
_chemical_formula_sum 'C22 H39 Co2 N16 O2'
_chemical_formula_weight 677.55
_space_group_crystal_system orthorhombic
_space_group_IT_number 19
_space_group_name_Hall 'P 2ac 2ab'
_space_group_name_H-M_alt 'P 21 21 21'
_symmetry_space_group_name_Hall 'P 2ac 2ab'
_symmetry_space_group_name_H-M 'P 21 21 21'
_atom_sites_solution_hydrogens geom
_audit_creation_method SHELXL-2014/7
_audit_update_record
;
2017-07-03 deposited with the CCDC.
2017-09-13 downloaded from the CCDC.
;
_cell_angle_alpha 90
_cell_angle_beta 90
_cell_angle_gamma 90
_cell_formula_units_Z 4
_cell_length_a 8.424(6)
_cell_length_b 13.764(9)
_cell_length_c 25.759(16)
_cell_measurement_reflns_used 1419
_cell_measurement_temperature 296(2)
_cell_measurement_theta_max 17.74
_cell_measurement_theta_min 2.17
_cell_volume 2987(3)
_computing_cell_refinement 'Bruker SAINT'
_computing_data_collection 'Bruker APEX2'
_computing_data_reduction 'Bruker SAINT'
_computing_molecular_graphics 'Bruker SHELXTL'
_computing_publication_material 'Bruker SHELXTL'
_computing_structure_refinement 'SHELXL-2014/7 (Sheldrick, 2014)'
_computing_structure_solution 'SHELXS-97 (Sheldrick, 2008)'
_diffrn_ambient_temperature 296(2)
_diffrn_measured_fraction_theta_full 0.994
_diffrn_measured_fraction_theta_max 0.985
_diffrn_measurement_device_type 'Bruker APEX-II CCD'
_diffrn_measurement_method '\f and \w scans'
_diffrn_radiation_type MoK\a
_diffrn_radiation_wavelength 0.71073
_diffrn_reflns_av_R_equivalents 0.1148
_diffrn_reflns_av_unetI/netI 0.1580
_diffrn_reflns_Laue_measured_fraction_full 0.994
_diffrn_reflns_Laue_measured_fraction_max 0.985
_diffrn_reflns_limit_h_max 10
_diffrn_reflns_limit_h_min -9
_diffrn_reflns_limit_k_max 16
_diffrn_reflns_limit_k_min -16
_diffrn_reflns_limit_l_max 31
_diffrn_reflns_limit_l_min -30
_diffrn_reflns_number 14078
_diffrn_reflns_point_group_measured_fraction_full 0.995
_diffrn_reflns_point_group_measured_fraction_max 0.987
_diffrn_reflns_theta_full 25.242
_diffrn_reflns_theta_max 25.597
_diffrn_reflns_theta_min 1.581
_exptl_absorpt_coefficient_mu 1.162
_exptl_absorpt_correction_type multi-scan
_exptl_absorpt_process_details 'SADABS (Sheldrick, 2008)'
_exptl_crystal_colour Brown
_exptl_crystal_density_diffrn 1.507
_exptl_crystal_description Rectangular
_exptl_crystal_F_000 1412
_exptl_crystal_size_max 0.160
_exptl_crystal_size_mid 0.140
_exptl_crystal_size_min 0.120
_exptl_transmission_factor_max 0.873
_exptl_transmission_factor_min 0.836
_refine_diff_density_max 0.660
_refine_diff_density_min -0.518
_refine_diff_density_rms 0.124
_refine_ls_abs_structure_details
;
 Refined as an inversion twin.
;
_refine_ls_abs_structure_Flack 0.43(6)
_refine_ls_extinction_method none
_refine_ls_goodness_of_fit_ref 1.004
_refine_ls_hydrogen_treatment constr
_refine_ls_matrix_type full
_refine_ls_number_parameters 375
_refine_ls_number_reflns 5331
_refine_ls_number_restraints 0
_refine_ls_restrained_S_all 1.004
_refine_ls_R_factor_all 0.1673
_refine_ls_R_factor_gt 0.0797
_refine_ls_shift/su_max 0.000
_refine_ls_shift/su_mean 0.000
_refine_ls_structure_factor_coef Fsqd
_refine_ls_weighting_details 'w=1/[\s^2^(Fo^2^)+(0.0900P)^2^+0.6696P] where P=(Fo^2^+2Fc^2^)/3'
_refine_ls_weighting_scheme calc
_refine_ls_wR_factor_gt 0.1745
_refine_ls_wR_factor_ref 0.2173
_reflns_Friedel_coverage 0.762
_reflns_Friedel_fraction_full 0.997
_reflns_Friedel_fraction_max 0.989
_reflns_number_gt 2668
_reflns_number_total 5331
_reflns_threshold_expression 'I > 2\s(I)'
_cod_data_source_file c7dt02455j2.cif
_cod_data_source_block 1
_cod_depositor_comments
;
The following automatic conversions were performed:

'_exptl_absorpt_correction_type' value 'Multi-scan' changed to
'multi-scan' according to
/home/data/users/saulius/crontab/automatic-downloads/rss-feeds/RSC/lib/dictionaries/cif_core.dic
dictionary named 'cif_core.dic' version 2.4.2 from 2011-04-26.

Automatic conversion script
Id: cif_fix_values 4973 2017-02-22 13:04:09Z antanas 
;
_cod_database_code 7044227
_shelx_shelxl_version_number 2014/7
_shelx_space_group_comment
;
The symmetry employed for this shelxl refinement is uniquely defined
by the following loop, which should always be used as a source of
symmetry information in preference to the above space-group names.
They are only intended as comments.
;
_shelx_estimated_absorpt_t_min 0.836
_shelx_estimated_absorpt_t_max 0.873

loop_
_space_group_symop_operation_xyz
'x, y, z'
'x+1/2, -y+1/2, -z'
'-x, y+1/2, -z+1/2'
'-x+1/2, -y, z+1/2'

loop_
_atom_site_label
_atom_site_type_symbol
_atom_site_fract_x
_atom_site_fract_y
_atom_site_fract_z
_atom_site_U_iso_or_equiv
_atom_site_adp_type
_atom_site_occupancy
_atom_site_site_symmetry_order
_atom_site_calc_flag
_atom_site_refinement_flags_posn
_atom_site_refinement_flags_adp
C1 C 0.7139(17) -0.0083(10) 0.2497(6) 0.054(4) Uani 1 1 d . .
C2 C 0.6058(16) -0.0786(10) 0.2342(6) 0.054(4) Uani 1 1 d . .
C3 C 0.5797(17) -0.0942(10) 0.1818(6) 0.058(4) Uani 1 1 d . .
H3 H 0.5093 -0.1429 0.1721 0.070 Uiso 1 1 calc R U
C4 C 0.653(2) -0.0413(11) 0.1435(6) 0.065(4) Uani 1 1 d . .
C5 C 0.7616(17) 0.0308(11) 0.1595(6) 0.062(4) Uani 1 1 d . .
H5 H 0.8139 0.0683 0.1348 0.074 Uiso 1 1 calc R U
C6 C 0.7903(15) 0.0455(10) 0.2110(6) 0.051(4) Uani 1 1 d . .
C7 C 0.620(2) -0.0560(15) 0.0875(7) 0.096(6) Uani 1 1 d . .
H7A H 0.5720 -0.1187 0.0824 0.143 Uiso 1 1 calc R U
H7B H 0.7174 -0.0526 0.0684 0.143 Uiso 1 1 calc R U
H7C H 0.5487 -0.0064 0.0755 0.143 Uiso 1 1 calc R U
C8 C 0.9027(16) 0.1252(12) 0.2247(7) 0.064(4) Uani 1 1 d . .
H8 H 0.9560 0.1551 0.1975 0.077 Uiso 1 1 calc R U
C9 C 1.0442(18) 0.2329(11) 0.2774(7) 0.069(5) Uani 1 1 d . .
H9A H 1.1451 0.2066 0.2888 0.083 Uiso 1 1 calc R U
H9B H 1.0613 0.2691 0.2455 0.083 Uiso 1 1 calc R U
C10 C 0.978(2) 0.2956(11) 0.3169(7) 0.070(5) Uani 1 1 d . .
H10A H 0.8839 0.3275 0.3038 0.085 Uiso 1 1 calc R U
H10B H 1.0551 0.3453 0.3262 0.085 Uiso 1 1 calc R U
C11 C 1.0900(19) 0.2136(13) 0.3943(8) 0.085(6) Uani 1 1 d . .
H11A H 1.1587 0.1748 0.3723 0.102 Uiso 1 1 calc R U
H11B H 1.1439 0.2747 0.4008 0.102 Uiso 1 1 calc R U
C12 C 1.070(3) 0.1618(14) 0.4451(8) 0.102(7) Uani 1 1 d . .
H12A H 1.0210 0.2046 0.4698 0.153 Uiso 1 1 calc R U
H12B H 1.1722 0.1420 0.4579 0.153 Uiso 1 1 calc R U
H12C H 1.0044 0.1055 0.4402 0.153 Uiso 1 1 calc R U
C13 C 0.831(2) 0.2915(10) 0.3968(6) 0.075(5) Uani 1 1 d . .
H13A H 0.8028 0.2519 0.4265 0.090 Uiso 1 1 calc R U
H13B H 0.7345 0.3030 0.3772 0.090 Uiso 1 1 calc R U
C14 C 0.891(2) 0.3901(12) 0.4172(8) 0.098(6) Uani 1 1 d . .
H14A H 0.9718 0.3796 0.4428 0.147 Uiso 1 1 calc R U
H14B H 0.8040 0.4250 0.4325 0.147 Uiso 1 1 calc R U
H14C H 0.9337 0.4272 0.3889 0.147 Uiso 1 1 calc R U
C15 C 0.505(2) -0.1357(11) 0.2685(6) 0.065(4) Uani 1 1 d . .
H15 H 0.4315 -0.1767 0.2529 0.078 Uiso 1 1 calc R U
C16 C 0.384(2) -0.1944(12) 0.3428(6) 0.079(5) Uani 1 1 d . .
H16A H 0.3620 -0.2518 0.3223 0.094 Uiso 1 1 calc R U
H16B H 0.2872 -0.1572 0.3464 0.094 Uiso 1 1 calc R U
C17 C 0.446(2) -0.2230(12) 0.3954(7) 0.083(6) Uani 1 1 d . .
H17A H 0.3603 -0.2507 0.4157 0.100 Uiso 1 1 calc R U
H17B H 0.5275 -0.2722 0.3914 0.100 Uiso 1 1 calc R U
C18 C 0.596(3) -0.1750(15) 0.4687(8) 0.119(8) Uani 1 1 d . .
H18A H 0.5199 -0.2053 0.4917 0.143 Uiso 1 1 calc R U
H18B H 0.6702 -0.2250 0.4577 0.143 Uiso 1 1 calc R U
C19 C 0.683(4) -0.1029(15) 0.4979(9) 0.143(10) Uani 1 1 d . .
H19A H 0.7730 -0.0815 0.4780 0.215 Uiso 1 1 calc R U
H19B H 0.7193 -0.1308 0.5299 0.215 Uiso 1 1 calc R U
H19C H 0.6153 -0.0486 0.5051 0.215 Uiso 1 1 calc R U
C20 C 0.386(3) -0.0678(13) 0.4342(8) 0.101(7) Uani 1 1 d . .
H20A H 0.3419 -0.0465 0.4014 0.121 Uiso 1 1 calc R U
H20B H 0.4346 -0.0116 0.4505 0.121 Uiso 1 1 calc R U
C21 C 0.249(3) -0.1024(16) 0.4690(10) 0.143(10) Uani 1 1 d . .
H21A H 0.1934 -0.1547 0.4522 0.215 Uiso 1 1 calc R U
H21B H 0.1764 -0.0495 0.4748 0.215 Uiso 1 1 calc R U
H21C H 0.2899 -0.1245 0.5017 0.215 Uiso 1 1 calc R U
C22 C 0.244(3) 0.023(2) 0.1860(11) 0.167(12) Uani 1 1 d . .
H22A H 0.2453 0.0136 0.2229 0.251 Uiso 1 1 calc R U
H22B H 0.2944 -0.0308 0.1692 0.251 Uiso 1 1 calc R U
H22C H 0.1362 0.0284 0.1743 0.251 Uiso 1 1 calc R U
Co1 Co 0.8366(2) 0.11556(13) 0.33091(8) 0.0557(6) Uani 1 1 d . .
Co2 Co 0.6695(3) -0.07688(13) 0.36413(8) 0.0642(7) Uani 1 1 d . .
N1 N 0.9315(13) 0.1550(9) 0.2686(5) 0.053(3) Uani 1 1 d . .
N2 N 0.9373(13) 0.2351(9) 0.3643(6) 0.064(3) Uani 1 1 d . .
N3 N 0.5087(14) -0.1345(9) 0.3170(6) 0.066(3) Uani 1 1 d . .
N4 N 0.5126(18) -0.1389(9) 0.4232(5) 0.070(4) Uani 1 1 d . .
N5 N 0.6488(17) 0.1926(8) 0.3142(5) 0.062(3) Uani 1 1 d . .
N6 N 0.5268(19) 0.1543(11) 0.3134(7) 0.102(4) Uani 1 1 d . .
N7 N 0.4036(16) 0.1193(12) 0.3128(7) 0.102(4) Uani 1 1 d . .
N8 N 1.0219(15) 0.0353(9) 0.3462(5) 0.067(4) Uani 1 1 d . .
N9 N 1.0720(15) -0.0144(11) 0.3124(7) 0.072(4) Uani 1 1 d . .
N10 N 1.1192(19) -0.0627(13) 0.2807(8) 0.108(6) Uani 1 1 d . .
N11 N 0.7258(15) 0.0584(11) 0.3905(6) 0.068(4) Uani 1 1 d . .
N12 N 0.656(3) 0.1011(13) 0.4233(8) 0.108(6) Uani 1 1 d . .
N13 N 0.597(4) 0.1419(16) 0.4565(10) 0.199(15) Uani 1 1 d . .
N14 N 0.850(2) -0.1709(11) 0.3678(7) 0.107(4) Uani 1 1 d . .
N15 N 0.920(2) -0.2250(15) 0.3844(8) 0.107(4) Uani 1 1 d . .
N16 N 1.002(3) -0.2827(19) 0.3983(9) 0.173(10) Uani 1 1 d . .
O1 O 0.7434(11) 0.0038(6) 0.2993(4) 0.055(2) Uani 1 1 d . .
O2 O 0.322(3) 0.1044(17) 0.174(2) 0.39(3) Uani 1 1 d . .
H2 H 0.2583 0.1493 0.1715 0.590 Uiso 1 1 calc R U

loop_
_atom_site_aniso_label
_atom_site_aniso_U_11
_atom_site_aniso_U_22
_atom_site_aniso_U_33
_atom_site_aniso_U_23
_atom_site_aniso_U_13
_atom_site_aniso_U_12
C1 0.060(10) 0.045(8) 0.059(10) -0.007(7) 0.001(8) 0.017(7)
C2 0.039(8) 0.057(9) 0.066(11) 0.004(8) -0.017(7) -0.007(7)
C3 0.044(8) 0.057(9) 0.073(12) 0.013(8) -0.003(8) 0.000(7)
C4 0.050(9) 0.084(10) 0.062(11) 0.004(9) -0.013(9) 0.003(9)
C5 0.046(9) 0.082(11) 0.057(12) 0.011(8) 0.006(8) 0.002(8)
C6 0.033(8) 0.063(8) 0.056(10) 0.013(8) 0.005(7) 0.006(6)
C7 0.086(15) 0.128(15) 0.074(14) 0.003(11) -0.015(10) -0.010(12)
C8 0.039(9) 0.070(10) 0.082(13) 0.010(10) -0.003(8) 0.004(8)
C9 0.044(10) 0.069(10) 0.094(14) -0.002(10) -0.008(9) -0.006(8)
C10 0.053(10) 0.066(10) 0.092(14) 0.005(10) -0.006(9) -0.006(8)
C11 0.051(10) 0.091(12) 0.112(17) -0.022(12) -0.035(10) -0.003(9)
C12 0.115(17) 0.104(14) 0.087(15) -0.001(12) -0.048(13) 0.007(12)
C13 0.094(12) 0.054(9) 0.078(11) -0.008(8) -0.026(12) 0.009(11)
C14 0.090(14) 0.072(11) 0.133(18) -0.005(12) -0.016(12) -0.007(10)
C15 0.060(10) 0.083(11) 0.052(11) -0.006(9) -0.002(9) -0.008(9)
C16 0.086(14) 0.084(11) 0.065(12) 0.012(9) -0.005(9) -0.027(10)
C17 0.114(16) 0.064(10) 0.073(13) 0.016(10) 0.014(11) -0.028(11)
C18 0.16(2) 0.107(15) 0.087(16) 0.036(13) -0.033(15) -0.019(15)
C19 0.18(3) 0.127(17) 0.117(19) 0.032(15) -0.085(19) -0.03(2)
C20 0.13(2) 0.074(11) 0.096(15) 0.012(11) -0.004(13) -0.032(13)
C21 0.14(2) 0.116(17) 0.17(2) 0.012(17) 0.081(19) -0.018(15)
C22 0.094(19) 0.24(3) 0.17(3) -0.02(3) -0.007(18) 0.04(2)
Co1 0.0401(10) 0.0572(10) 0.0698(13) -0.0024(10) -0.0091(11) 0.0013(10)
Co2 0.0626(14) 0.0577(11) 0.0724(15) 0.0053(10) -0.0165(13) -0.0037(12)
N1 0.030(6) 0.076(8) 0.053(8) -0.004(7) 0.010(6) -0.004(6)
N2 0.029(7) 0.076(8) 0.087(10) -0.015(8) -0.016(7) 0.008(6)
N3 0.046(7) 0.082(9) 0.070(10) -0.003(7) -0.001(7) -0.015(7)
N4 0.079(10) 0.058(8) 0.072(9) 0.015(7) -0.012(8) -0.007(7)
N5 0.054(8) 0.061(7) 0.070(9) -0.001(6) -0.013(7) 0.009(7)
N6 0.037(6) 0.107(8) 0.161(10) -0.006(8) 0.001(8) 0.012(7)
N7 0.037(6) 0.107(8) 0.161(10) -0.006(8) 0.001(8) 0.012(7)
N8 0.040(7) 0.072(8) 0.088(11) -0.019(8) -0.028(7) 0.019(7)
N9 0.027(7) 0.084(11) 0.105(14) -0.014(9) -0.020(8) 0.010(7)
N10 0.076(13) 0.123(13) 0.126(16) -0.031(12) -0.021(10) 0.032(10)
N11 0.045(8) 0.090(10) 0.069(10) 0.000(8) -0.004(7) 0.000(7)
N12 0.127(16) 0.087(13) 0.108(15) 0.010(10) 0.024(13) -0.038(13)
N13 0.28(3) 0.135(18) 0.19(2) -0.077(18) 0.15(2) -0.09(2)
N14 0.098(11) 0.099(11) 0.123(11) -0.002(9) -0.014(9) 0.031(8)
N15 0.098(11) 0.099(11) 0.123(11) -0.002(9) -0.014(9) 0.031(8)
N16 0.19(2) 0.19(2) 0.139(18) -0.002(16) -0.017(18) 0.10(2)
O1 0.053(6) 0.060(6) 0.052(6) 0.005(5) -0.017(5) 0.001(4)
O2 0.17(2) 0.160(18) 0.85(9) 0.15(3) 0.21(4) -0.002(18)

loop_
_atom_type_symbol
_atom_type_description
_atom_type_scat_dispersion_real
_atom_type_scat_dispersion_imag
_atom_type_scat_source
C C 0.0033 0.0016 'International Tables Vol C Tables 4.2.6.8 and 6.1.1.4'
H H 0.0000 0.0000 'International Tables Vol C Tables 4.2.6.8 and 6.1.1.4'
N N 0.0061 0.0033 'International Tables Vol C Tables 4.2.6.8 and 6.1.1.4'
O O 0.0106 0.0060 'International Tables Vol C Tables 4.2.6.8 and 6.1.1.4'
Co Co 0.3494 0.9721 'International Tables Vol C Tables 4.2.6.8 and 6.1.1.4'

loop_
_geom_angle_atom_site_label_1
_geom_angle_atom_site_label_2
_geom_angle_atom_site_label_3
_geom_angle
O1 C1 C2 119.5(14)
O1 C1 C6 122.6(13)
C2 C1 C6 117.8(14)
C3 C2 C1 119.5(14)
C3 C2 C15 114.6(13)
C1 C2 C15 125.8(14)
C4 C3 C2 123.3(14)
C4 C3 H3 118.4
C2 C3 H3 118.4
C3 C4 C5 117.0(14)
C3 C4 C7 123.0(15)
C5 C4 C7 120.0(15)
C6 C5 C4 120.2(14)
C6 C5 H5 119.9
C4 C5 H5 119.9
C5 C6 C1 122.2(14)
C5 C6 C8 116.9(13)
C1 C6 C8 120.8(14)
C4 C7 H7A 109.5
C4 C7 H7B 109.5
H7A C7 H7B 109.5
C4 C7 H7C 109.5
H7A C7 H7C 109.5
H7B C7 H7C 109.5
N1 C8 C6 126.2(15)
N1 C8 H8 116.9
C6 C8 H8 116.9
C10 C9 N1 107.5(13)
C10 C9 H9A 110.2
N1 C9 H9A 110.2
C10 C9 H9B 110.2
N1 C9 H9B 110.2
H9A C9 H9B 108.5
C9 C10 N2 109.0(12)
C9 C10 H10A 109.9
N2 C10 H10A 109.9
C9 C10 H10B 109.9
N2 C10 H10B 109.9
H10A C10 H10B 108.3
C12 C11 N2 116.0(15)
C12 C11 H11A 108.3
N2 C11 H11A 108.3
C12 C11 H11B 108.3
N2 C11 H11B 108.3
H11A C11 H11B 107.4
C11 C12 H12A 109.5
C11 C12 H12B 109.5
H12A C12 H12B 109.5
C11 C12 H12C 109.5
H12A C12 H12C 109.5
H12B C12 H12C 109.5
N2 C13 C14 117.9(16)
N2 C13 H13A 107.8
C14 C13 H13A 107.8
N2 C13 H13B 107.8
C14 C13 H13B 107.8
H13A C13 H13B 107.2
C13 C14 H14A 109.5
C13 C14 H14B 109.5
H14A C14 H14B 109.5
C13 C14 H14C 109.5
H14A C14 H14C 109.5
H14B C14 H14C 109.5
N3 C15 C2 125.9(15)
N3 C15 H15 117.1
C2 C15 H15 117.1
N3 C16 C17 107.8(14)
N3 C16 H16A 110.1
C17 C16 H16A 110.1
N3 C16 H16B 110.1
C17 C16 H16B 110.1
H16A C16 H16B 108.5
N4 C17 C16 111.3(13)
N4 C17 H17A 109.4
C16 C17 H17A 109.4
N4 C17 H17B 109.4
C16 C17 H17B 109.4
H17A C17 H17B 108.0
C19 C18 N4 115.5(16)
C19 C18 H18A 108.4
N4 C18 H18A 108.4
C19 C18 H18B 108.4
N4 C18 H18B 108.4
H18A C18 H18B 107.5
C18 C19 H19A 109.5
C18 C19 H19B 109.5
H19A C19 H19B 109.5
C18 C19 H19C 109.5
H19A C19 H19C 109.5
H19B C19 H19C 109.5
N4 C20 C21 116.8(15)
N4 C20 H20A 108.1
C21 C20 H20A 108.1
N4 C20 H20B 108.1
C21 C20 H20B 108.1
H20A C20 H20B 107.3
C20 C21 H21A 109.5
C20 C21 H21B 109.5
H21A C21 H21B 109.5
C20 C21 H21C 109.5
H21A C21 H21C 109.5
H21B C21 H21C 109.5
O2 C22 H22A 109.5
O2 C22 H22B 109.5
H22A C22 H22B 109.5
O2 C22 H22C 109.5
H22A C22 H22C 109.5
H22B C22 H22C 109.5
N1 Co1 O1 92.5(5)
N1 Co1 N8 89.8(6)
O1 Co1 N8 87.6(4)
N1 Co1 N5 89.9(5)
O1 Co1 N5 90.6(5)
N8 Co1 N5 178.2(5)
N1 Co1 N11 171.9(6)
O1 Co1 N11 79.3(5)
N8 Co1 N11 89.7(6)
N5 Co1 N11 90.3(6)
N1 Co1 N2 87.1(6)
O1 Co1 N2 179.6(5)
N8 Co1 N2 92.2(5)
N5 Co1 N2 89.5(5)
N11 Co1 N2 101.0(6)
N3 Co2 N14 106.8(6)
N3 Co2 N11 136.7(5)
N14 Co2 N11 113.5(6)
N3 Co2 O1 85.8(5)
N14 Co2 O1 98.9(6)
N11 Co2 O1 73.3(5)
N3 Co2 N4 81.8(5)
N14 Co2 N4 100.0(7)
N11 Co2 N4 105.4(6)
O1 Co2 N4 159.7(5)
C8 N1 C9 121.4(14)
C8 N1 Co1 127.4(11)
C9 N1 Co1 111.1(11)
C13 N2 C10 108.1(11)
C13 N2 C11 109.3(13)
C10 N2 C11 108.6(13)
C13 N2 Co1 114.8(9)
C10 N2 Co1 101.4(9)
C11 N2 Co1 114.0(9)
C15 N3 C16 115.0(13)
C15 N3 Co2 129.3(11)
C16 N3 Co2 115.3(10)
C18 N4 C17 107.9(13)
C18 N4 C20 114.9(16)
C17 N4 C20 109.9(14)
C18 N4 Co2 113.6(13)
C17 N4 Co2 101.5(10)
C20 N4 Co2 108.2(9)
N6 N5 Co1 118.5(11)
N7 N6 N5 177.8(19)
N9 N8 Co1 117.6(10)
N10 N9 N8 179(2)
N12 N11 Co1 126.5(13)
N12 N11 Co2 125.0(12)
Co1 N11 Co2 102.5(7)
N13 N12 N11 175(3)
N15 N14 Co2 156(2)
N14 N15 N16 174(3)
C1 O1 Co1 126.5(9)
C1 O1 Co2 130.6(9)
Co1 O1 Co2 102.1(5)
C22 O2 H2 109.5

loop_
_geom_bond_atom_site_label_1
_geom_bond_atom_site_label_2
_geom_bond_distance
C1 O1 1.313(16)
C1 C2 1.386(19)
C1 C6 1.399(19)
C2 C3 1.384(19)
C2 C15 1.45(2)
C3 C4 1.37(2)
C3 H3 0.9300
C4 C5 1.41(2)
C4 C7 1.48(2)
C5 C6 1.364(19)
C5 H5 0.9300
C6 C8 1.49(2)
C7 H7A 0.9600
C7 H7B 0.9600
C7 H7C 0.9600
C8 N1 1.226(18)
C8 H8 0.9300
C9 C10 1.45(2)
C9 N1 1.449(18)
C9 H9A 0.9700
C9 H9B 0.9700
C10 N2 1.519(19)
C10 H10A 0.9700
C10 H10B 0.9700
C11 C12 1.50(2)
C11 N2 1.529(19)
C11 H11A 0.9700
C11 H11B 0.9700
C12 H12A 0.9600
C12 H12B 0.9600
C12 H12C 0.9600
C13 N2 1.450(19)
C13 C14 1.54(2)
C13 H13A 0.9700
C13 H13B 0.9700
C14 H14A 0.9600
C14 H14B 0.9600
C14 H14C 0.9600
C15 N3 1.250(16)
C15 H15 0.9300
C16 N3 1.490(19)
C16 C17 1.50(2)
C16 H16A 0.9700
C16 H16B 0.9700
C17 N4 1.47(2)
C17 H17A 0.9700
C17 H17B 0.9700
C18 C19 1.44(2)
C18 N4 1.46(2)
C18 H18A 0.9700
C18 H18B 0.9700
C19 H19A 0.9600
C19 H19B 0.9600
C19 H19C 0.9600
C20 N4 1.47(2)
C20 C21 1.54(3)
C20 H20A 0.9700
C20 H20B 0.9700
C21 H21A 0.9600
C21 H21B 0.9600
C21 H21C 0.9600
C22 O2 1.33(3)
C22 H22A 0.9600
C22 H22B 0.9600
C22 H22C 0.9600
Co1 N1 1.874(12)
Co1 O1 1.910(9)
Co1 N8 1.952(12)
Co1 N5 1.952(13)
Co1 N11 1.962(15)
Co1 N2 2.041(12)
Co2 N3 1.984(13)
Co2 N14 1.998(17)
Co2 N11 2.039(15)
Co2 O1 2.099(10)
Co2 N4 2.188(14)
N5 N6 1.155(18)
N6 N7 1.145(19)
N8 N9 1.185(18)
N9 N10 1.127(19)
N11 N12 1.19(2)
N12 N13 1.14(2)
N14 N15 1.05(2)
N15 N16 1.11(2)
O2 H2 0.8200
